data_7710029
loop_
_publ_author_name
'Jiajaroen, Suwadee'
'Dungkeaw, Winya'
'Kielar, Filip'
'Sukwattanasinitt, Mongkol'
'Sahasithiwat, Somboon'
'Zenno, Hikaru'
'Hayami, Shinya'
'Azam, Mohammad'
'Al-Resayes, Saud I'
'Chainok, Kittipong'

_publ_section_title
;
 Four series of lanthanide coordination polymers based on the
 tetrabromobenzene-1,4-dicarboxylate ligand: structural diversity and
 multifunctional properties
;
_journal_name_full 'Dalton Transactions'
_journal_paper_doi 10.1039/D2DT00007E
_journal_year 2022
_chemical_formula_moiety 'C15 H12 Br6 Ce O9'
_chemical_formula_sum 'C15 H12 Br6 Ce O9'
_chemical_formula_weight 955.77
_space_group_crystal_system monoclinic
_space_group_IT_number 15
_space_group_name_Hall '-C 2yc'
_space_group_name_H-M_alt 'C 1 2/c 1'
_atom_sites_solution_hydrogens mixed
_atom_sites_solution_primary dual
_audit_creation_date 2019-04-04
_audit_creation_method
;
Olex2 1.2
(compiled 2018.05.29 svn.r3508 for OlexSys, GUI svn.r5506)
;
_audit_update_record
;
2019-07-12 deposited with the CCDC.	2022-04-13 downloaded from the CCDC.
;
_cell_angle_alpha 90
_cell_angle_beta 94.658(9)
_cell_angle_gamma 90
_cell_formula_units_Z 8
_cell_length_a 20.482(5)
_cell_length_b 10.656(3)
_cell_length_c 22.090(6)
_cell_measurement_reflns_used 9875
_cell_measurement_temperature 296
_cell_measurement_theta_max 31.098
_cell_measurement_theta_min 2.894
_cell_volume 4805(2)
_computing_cell_refinement 'SAINT V8.38A (?, 2016)'
_computing_data_reduction 'SAINT V8.38A (?, 2016)'
_computing_molecular_graphics 'Olex2 (Dolomanov et al., 2009)'
_computing_publication_material 'Olex2 (Dolomanov et al., 2009)'
_computing_structure_refinement 'ShelXL (Sheldrick, 2015)'
_computing_structure_solution 'ShelXT (Sheldrick, 2015)'
_diffrn_ambient_temperature 296
_diffrn_detector 'Bruker PHOTON 100 area detector'
_diffrn_detector_area_resol_mean 10.5
_diffrn_detector_type 'PHOTON area detector'
_diffrn_measured_fraction_theta_full 0.998
_diffrn_measured_fraction_theta_max 0.998
_diffrn_measurement_device 'four-circle KAPPA diffractometer'
_diffrn_measurement_device_type 'Bruker D8 QUEST CMOS'
_diffrn_measurement_method '\w and \f scans'
_diffrn_radiation_collimation '0.5 mm'
_diffrn_radiation_monochromator 'graphiteDouble Bounce Multilayer Mirror'
_diffrn_radiation_probe x-ray
_diffrn_radiation_type MoK\a
_diffrn_radiation_wavelength 0.71073
_diffrn_reflns_av_R_equivalents 0.0607
_diffrn_reflns_av_unetI/netI 0.0284
_diffrn_reflns_Laue_measured_fraction_full 0.998
_diffrn_reflns_Laue_measured_fraction_max 0.998
_diffrn_reflns_limit_h_max 25
_diffrn_reflns_limit_h_min -25
_diffrn_reflns_limit_k_max 13
_diffrn_reflns_limit_k_min -13
_diffrn_reflns_limit_l_max 26
_diffrn_reflns_limit_l_min -27
_diffrn_reflns_number 47155
_diffrn_reflns_point_group_measured_fraction_full 0.998
_diffrn_reflns_point_group_measured_fraction_max 0.998
_diffrn_reflns_theta_full 25.242
_diffrn_reflns_theta_max 25.998
_diffrn_reflns_theta_min 2.894
_diffrn_source 'microfocus sealed x-ray tube'
_diffrn_source_type 'Incoatec I\mus'
_diffrn_standards_number 0
_exptl_absorpt_coefficient_mu 11.915
_exptl_absorpt_correction_T_max 0.7462
_exptl_absorpt_correction_T_min 0.4571
_exptl_absorpt_correction_type multi-scan
_exptl_absorpt_process_details
'SADABS-2016/2 (Bruker,2016/2) was used for absorption correction. wR2(int) was 0.1324 before and 0.0709 after correction. The Ratio of minimum to maximum transmission is 0.6126. The \l/2 correction factor is Not present.'
_exptl_crystal_colour colourless
_exptl_crystal_colour_primary colourless
_exptl_crystal_density_diffrn 2.642
_exptl_crystal_description plate
_exptl_crystal_F_000 3536
_exptl_crystal_size_max 0.18
_exptl_crystal_size_mid 0.14
_exptl_crystal_size_min 0.06
_refine_diff_density_max 0.558
_refine_diff_density_min -0.595
_refine_diff_density_rms 0.095
_refine_ls_extinction_coef 0.000297(12)
_refine_ls_extinction_expression Fc^*^=kFc[1+0.001xFc^2^\l^3^/sin(2\q)]^-1/4^
_refine_ls_extinction_method 'SHELXL-2018/3 (Sheldrick 2018)'
_refine_ls_goodness_of_fit_ref 1.041
_refine_ls_hydrogen_treatment mixed
_refine_ls_matrix_type full
_refine_ls_number_parameters 296
_refine_ls_number_reflns 4724
_refine_ls_number_restraints 3
_refine_ls_restrained_S_all 1.041
_refine_ls_R_factor_all 0.0298
_refine_ls_R_factor_gt 0.0221
_refine_ls_shift/su_max 0.001
_refine_ls_shift/su_mean 0.000
_refine_ls_structure_factor_coef Fsqd
_refine_ls_weighting_details 'w=1/[\s^2^(Fo^2^)+(0.0111P)^2^+13.6334P] where P=(Fo^2^+2Fc^2^)/3'
_refine_ls_weighting_scheme calc
_refine_ls_wR_factor_gt 0.0435
_refine_ls_wR_factor_ref 0.0454
_reflns_Friedel_coverage 0.000
_reflns_number_gt 4117
_reflns_number_total 4724
_reflns_threshold_expression 'I > 2\s(I)'
_cod_data_source_file d2dt00007e2.cif
_cod_data_source_block 1ce
_cod_original_cell_volume 4806(2)
_cod_database_code 7710029
_shelx_shelxl_version_number 2018/3
_shelx_space_group_comment
;
The symmetry employed for this shelxl refinement is uniquely defined
by the following loop, which should always be used as a source of
symmetry information in preference to the above space-group names.
They are only intended as comments.
;
_shelx_estimated_absorpt_t_max 0.535
_shelx_estimated_absorpt_t_min 0.223
_olex2_refinement_description
;
1. Fixed Uiso
 At 1.5 times of:
  All C(H,H,H) groups
2. Restrained distances
 O9-H9 = O8-H8
 0.82 with sigma of 0.01
 O7-H7
 0.82 with sigma of 0.01
3.a Idealised Me refined as rotating group:
 C13(H13A,H13B,H13C), C14(H14A,H14B,H14C), C15(H15A,H15B,H15C)
;
_olex2_submission_special_instructions 'No special instructions were received'

loop_
_space_group_symop_operation_xyz
'x, y, z'
'-x, y, -z+1/2'
'x+1/2, y+1/2, z'
'-x+1/2, y+1/2, -z+1/2'
'-x, -y, -z'
'x, -y, z-1/2'
'-x+1/2, -y+1/2, -z'
'x+1/2, -y+1/2, z-1/2'

loop_
_atom_site_label
_atom_site_type_symbol
_atom_site_fract_x
_atom_site_fract_y
_atom_site_fract_z
_atom_site_U_iso_or_equiv
_atom_site_adp_type
_atom_site_occupancy
_atom_site_site_symmetry_order
_atom_site_calc_flag
_atom_site_refinement_flags_posn
_atom_site_refinement_flags_adp
_atom_site_refinement_flags_occupancy
_atom_site_disorder_assembly
_atom_site_disorder_group
Ce1 Ce 0.52675(2) 0.52366(2) 0.39181(2) 0.01628(6) Uani 1 1 d . . . . .
Br1 Br 0.76047(2) 0.49788(3) 0.31512(2) 0.03475(10) Uani 1 1 d . . . . .
Br2 Br 0.90380(2) 0.63922(3) 0.33729(2) 0.03380(10) Uani 1 1 d . . . . .
Br3 Br 0.77507(2) 1.10678(3) 0.35642(2) 0.03540(10) Uani 1 1 d . . . . .
Br4 Br 0.63195(2) 0.96169(4) 0.33191(2) 0.03906(11) Uani 1 1 d . . . . .
Br5 Br 0.64132(2) 0.14064(3) 0.49632(2) 0.03816(11) Uani 1 1 d . . . . .
Br6 Br 0.63328(2) -0.17018(3) 0.50403(2) 0.03198(10) Uani 1 1 d . . . . .
O1 O 0.61437(12) 0.6520(2) 0.36321(12) 0.0357(6) Uani 1 1 d . . . . .
O2 O 0.62080(14) 0.6544(3) 0.26339(13) 0.0518(8) Uani 1 1 d . . . . .
O3 O 0.90812(11) 0.9731(2) 0.40965(11) 0.0271(5) Uani 1 1 d . . . . .
O4 O 0.93329(11) 0.9308(2) 0.31728(11) 0.0255(5) Uani 1 1 d . . . . .
O5 O 0.51875(12) 0.3070(2) 0.43199(11) 0.0284(6) Uani 1 1 d . . . . .
O6 O 0.49966(12) 0.3420(2) 0.52775(12) 0.0301(6) Uani 1 1 d . . . . .
O7 O 0.58024(14) 0.4009(2) 0.31383(13) 0.0358(6) Uani 1 1 d D . . . .
H7 H 0.582(2) 0.429(4) 0.2797(9) 0.045(13) Uiso 1 1 d D . . . .
O8 O 0.62064(12) 0.4957(3) 0.47287(12) 0.0317(6) Uani 1 1 d D . . . .
H8 H 0.613(2) 0.512(4) 0.5076(9) 0.053(15) Uiso 1 1 d D . . . .
O9 O 0.46704(14) 0.6876(2) 0.32964(13) 0.0380(7) Uani 1 1 d D . . . .
H9 H 0.4415(15) 0.666(4) 0.3012(12) 0.038(12) Uiso 1 1 d D . . . .
C1 C 0.64131(16) 0.6774(3) 0.31582(17) 0.0254(8) Uani 1 1 d . . . . .
C2 C 0.70766(15) 0.7418(3) 0.32603(14) 0.0194(7) Uani 1 1 d . . . . .
C3 C 0.76530(16) 0.6740(3) 0.32622(15) 0.0209(7) Uani 1 1 d . . . . .
C4 C 0.82589(15) 0.7338(3) 0.33560(15) 0.0217(7) Uani 1 1 d . . . . .
C5 C 0.82884(15) 0.8627(3) 0.34529(15) 0.0211(7) Uani 1 1 d . . . . .
C6 C 0.89437(15) 0.9273(3) 0.35776(16) 0.0210(7) Uani 1 1 d . . . . .
C7 C 0.77108(16) 0.9309(3) 0.34521(15) 0.0219(7) Uani 1 1 d . . . . .
C8 C 0.71120(15) 0.8709(3) 0.33495(15) 0.0217(7) Uani 1 1 d . . . . .
C9 C 0.50770(15) 0.2721(3) 0.48312(16) 0.0200(7) Uani 1 1 d . . . . .
C10 C 0.50345(15) 0.1310(3) 0.49353(14) 0.0166(7) Uani 1 1 d . . . . .
C11 C 0.55988(15) 0.0581(3) 0.49664(15) 0.0192(7) Uani 1 1 d . . . . .
C12 C 0.55646(15) -0.0720(3) 0.50225(14) 0.0186(7) Uani 1 1 d . . . . .
C13 C 0.6004(3) 0.2764(4) 0.3166(3) 0.0791(19) Uani 1 1 d . . . . .
H13A H 0.637885 0.266094 0.293644 0.119 Uiso 1 1 calc GR . . . .
H13B H 0.565455 0.223606 0.299845 0.119 Uiso 1 1 calc GR . . . .
H13C H 0.611727 0.253378 0.358115 0.119 Uiso 1 1 calc GR . . . .
C14 C 0.68941(19) 0.4966(5) 0.4714(2) 0.0565(13) Uani 1 1 d . . . . .
H14A H 0.702334 0.430919 0.445161 0.085 Uiso 1 1 calc GR . . . .
H14B H 0.709583 0.483285 0.511687 0.085 Uiso 1 1 calc GR . . . .
H14C H 0.703096 0.576159 0.456489 0.085 Uiso 1 1 calc GR . . . .
C15 C 0.4588(3) 0.8178(4) 0.3400(2) 0.0616(14) Uani 1 1 d . . . . .
H15A H 0.462195 0.862817 0.302690 0.092 Uiso 1 1 calc GR . . . .
H15B H 0.492197 0.846380 0.369793 0.092 Uiso 1 1 calc GR . . . .
H15C H 0.416486 0.832343 0.354347 0.092 Uiso 1 1 calc GR . . . .

loop_
_atom_site_aniso_label
_atom_site_aniso_U_11
_atom_site_aniso_U_22
_atom_site_aniso_U_33
_atom_site_aniso_U_23
_atom_site_aniso_U_13
_atom_site_aniso_U_12
Ce1 0.01271(9) 0.01320(9) 0.02279(10) 0.00245(7) 0.00065(7) -0.00272(7)
Br1 0.0364(2) 0.02215(18) 0.0458(2) -0.00604(16) 0.00390(18) -0.00876(15)
Br2 0.02281(18) 0.02817(19) 0.0499(2) -0.00420(17) -0.00012(16) 0.00336(15)
Br3 0.02863(19) 0.02072(18) 0.0566(3) -0.00153(17) 0.00220(18) -0.00268(15)
Br4 0.01857(18) 0.0345(2) 0.0639(3) 0.00665(19) 0.00175(18) 0.00282(15)
Br5 0.01957(18) 0.02398(19) 0.0707(3) 0.00823(18) 0.00213(18) -0.00566(14)
Br6 0.02216(18) 0.02141(18) 0.0529(3) 0.00496(16) 0.00629(17) 0.00623(14)
O1 0.0294(14) 0.0390(15) 0.0401(16) 0.0066(12) 0.0106(12) -0.0153(12)
O2 0.0376(16) 0.081(2) 0.0343(17) -0.0098(16) -0.0129(13) -0.0145(16)
O3 0.0169(12) 0.0388(14) 0.0255(13) -0.0075(11) -0.0001(10) -0.0090(10)
O4 0.0201(12) 0.0295(13) 0.0273(13) -0.0033(11) 0.0034(10) -0.0075(10)
O5 0.0350(14) 0.0193(12) 0.0308(15) 0.0112(11) 0.0027(11) -0.0038(10)
O6 0.0321(14) 0.0191(12) 0.0386(15) -0.0092(11) 0.0007(11) -0.0013(10)
O7 0.0445(16) 0.0289(14) 0.0363(17) 0.0067(13) 0.0171(14) 0.0111(12)
O8 0.0187(13) 0.0489(17) 0.0274(15) 0.0050(13) 0.0009(11) 0.0002(11)
O9 0.0416(16) 0.0253(14) 0.0434(18) 0.0040(12) -0.0204(14) 0.0015(12)
C1 0.0185(17) 0.0244(18) 0.032(2) 0.0002(15) -0.0032(16) -0.0076(14)
C2 0.0174(16) 0.0258(17) 0.0144(17) 0.0040(13) -0.0018(13) -0.0079(13)
C3 0.0254(18) 0.0196(16) 0.0183(17) 0.0013(13) 0.0047(14) -0.0098(14)
C4 0.0148(16) 0.0262(18) 0.0240(19) 0.0000(14) 0.0001(14) -0.0002(13)
C5 0.0192(17) 0.0254(18) 0.0182(17) 0.0006(14) -0.0020(13) -0.0046(14)
C6 0.0175(16) 0.0169(16) 0.028(2) 0.0005(14) -0.0028(15) -0.0043(13)
C7 0.0217(17) 0.0198(16) 0.0243(18) 0.0017(14) 0.0025(14) -0.0042(14)
C8 0.0167(16) 0.0264(18) 0.0221(18) 0.0051(14) 0.0025(14) -0.0009(14)
C9 0.0144(15) 0.0152(16) 0.030(2) 0.0006(15) -0.0034(14) 0.0005(13)
C10 0.0208(16) 0.0115(15) 0.0174(17) 0.0013(12) 0.0000(13) -0.0014(12)
C11 0.0174(16) 0.0196(16) 0.0206(17) 0.0017(13) 0.0021(13) -0.0053(13)
C12 0.0192(16) 0.0157(15) 0.0208(17) 0.0013(13) 0.0022(13) 0.0025(13)
C13 0.143(6) 0.039(3) 0.063(4) 0.002(2) 0.052(4) 0.026(3)
C14 0.025(2) 0.095(4) 0.049(3) 0.016(3) 0.002(2) 0.010(2)
C15 0.085(4) 0.025(2) 0.070(3) 0.007(2) -0.023(3) 0.004(2)

loop_
_atom_type_symbol
_atom_type_description
_atom_type_scat_dispersion_real
_atom_type_scat_dispersion_imag
_atom_type_scat_source
C C 0.0033 0.0016 'International Tables Vol C Tables 4.2.6.8 and 6.1.1.4'
H H 0.0000 0.0000 'International Tables Vol C Tables 4.2.6.8 and 6.1.1.4'
Br Br -0.2901 2.4595 'International Tables Vol C Tables 4.2.6.8 and 6.1.1.4'
Ce Ce -0.2486 2.6331 'International Tables Vol C Tables 4.2.6.8 and 6.1.1.4'
O O 0.0106 0.0060 'International Tables Vol C Tables 4.2.6.8 and 6.1.1.4'

loop_
_geom_angle_atom_site_label_1
_geom_angle_atom_site_label_2
_geom_angle_atom_site_label_3
_geom_angle
_geom_angle_site_symmetry_1
_geom_angle_site_symmetry_3
_geom_angle_publ_flag
O1 Ce1 O3 155.50(9) . 3_445 ?
O1 Ce1 O4 125.36(8) . 3_445 ?
O1 Ce1 O5 134.55(9) . . ?
O1 Ce1 O7 74.60(9) . . ?
O1 Ce1 O8 73.16(9) . . ?
O1 Ce1 O9 78.29(9) . . ?
O1 Ce1 C6 146.28(9) . 3_445 ?
O3 Ce1 O4 50.19(7) 3_445 3_445 ?
O3 Ce1 C6 25.21(8) 3_445 3_445 ?
O4 Ce1 C6 25.06(8) 3_445 3_445 ?
O5 Ce1 O3 69.94(8) . 3_445 ?
O5 Ce1 O4 78.88(8) . 3_445 ?
O5 Ce1 O7 78.71(8) . . ?
O5 Ce1 O8 72.95(8) . . ?
O5 Ce1 C6 71.36(8) . 3_445 ?
O6 Ce1 O1 94.27(9) 5_666 . ?
O6 Ce1 O3 74.61(8) 5_666 3_445 ?
O6 Ce1 O4 119.93(8) 5_666 3_445 ?
O6 Ce1 O5 105.49(8) 5_666 . ?
O6 Ce1 O7 166.86(9) 5_666 . ?
O6 Ce1 O8 75.44(9) 5_666 . ?
O6 Ce1 O9 81.84(9) 5_666 . ?
O6 Ce1 C6 98.08(9) 5_666 3_445 ?
O7 Ce1 O3 118.34(9) . 3_445 ?
O7 Ce1 O4 72.91(9) . 3_445 ?
O7 Ce1 O8 94.35(9) . . ?
O7 Ce1 C6 95.05(10) . 3_445 ?
O8 Ce1 O3 122.91(8) . 3_445 ?
O8 Ce1 O4 150.93(8) . 3_445 ?
O8 Ce1 C6 140.38(9) . 3_445 ?
O9 Ce1 O3 78.55(9) . 3_445 ?
O9 Ce1 O4 67.38(8) . 3_445 ?
O9 Ce1 O5 143.92(8) . . ?
O9 Ce1 O7 102.23(10) . . ?
O9 Ce1 O8 141.67(9) . . ?
O9 Ce1 C6 72.64(9) . 3_445 ?
C1 O1 Ce1 137.6(2) . . ?
C6 O3 Ce1 94.99(19) . 3 ?
C6 O4 Ce1 92.17(19) . 3 ?
C9 O5 Ce1 129.2(2) . . ?
C9 O6 Ce1 174.2(2) . 5_666 ?
Ce1 O7 H7 121(3) . . ?
C13 O7 Ce1 128.2(3) . . ?
C13 O7 H7 110(3) . . ?
Ce1 O8 H8 116(3) . . ?
C14 O8 Ce1 133.2(2) . . ?
C14 O8 H8 107(3) . . ?
Ce1 O9 H9 119(3) . . ?
C15 O9 Ce1 131.2(3) . . ?
C15 O9 H9 109(3) . . ?
O1 C1 C2 115.0(3) . . ?
O2 C1 O1 127.4(3) . . ?
O2 C1 C2 117.6(3) . . ?
C3 C2 C1 121.1(3) . . ?
C3 C2 C8 118.8(3) . . ?
C8 C2 C1 120.2(3) . . ?
C2 C3 Br1 118.8(2) . . ?
C2 C3 C4 120.7(3) . . ?
C4 C3 Br1 120.5(2) . . ?
C3 C4 Br2 120.0(2) . . ?
C5 C4 Br2 119.9(2) . . ?
C5 C4 C3 120.1(3) . . ?
C4 C5 C6 120.2(3) . . ?
C7 C5 C4 119.4(3) . . ?
C7 C5 C6 120.3(3) . . ?
O3 C6 Ce1 59.81(16) . 3 ?
O3 C6 C5 118.2(3) . . ?
O4 C6 Ce1 62.77(16) . 3 ?
O4 C6 O3 122.3(3) . . ?
O4 C6 C5 119.5(3) . . ?
C5 C6 Ce1 172.5(2) . 3 ?
C5 C7 Br3 119.4(2) . . ?
C8 C7 Br3 120.5(2) . . ?
C8 C7 C5 120.1(3) . . ?
C2 C8 Br4 117.9(2) . . ?
C7 C8 Br4 121.1(2) . . ?
C7 C8 C2 121.0(3) . . ?
O5 C9 O6 126.0(3) . . ?
O5 C9 C10 117.0(3) . . ?
O6 C9 C10 116.9(3) . . ?
C11 C10 C9 120.1(3) . . ?
C12 C10 C9 121.2(3) 5_656 . ?
C12 C10 C11 118.7(3) 5_656 . ?
C10 C11 Br5 118.2(2) . . ?
C10 C11 C12 120.8(3) . . ?
C12 C11 Br5 121.0(2) . . ?
C10 C12 Br6 119.1(2) 5_656 . ?
C10 C12 C11 120.5(3) 5_656 . ?
C11 C12 Br6 120.4(2) . . ?
O7 C13 H13A 109.5 . . ?
O7 C13 H13B 109.5 . . ?
O7 C13 H13C 109.5 . . ?
H13A C13 H13B 109.5 . . ?
H13A C13 H13C 109.5 . . ?
H13B C13 H13C 109.5 . . ?
O8 C14 H14A 109.5 . . ?
O8 C14 H14B 109.5 . . ?
O8 C14 H14C 109.5 . . ?
H14A C14 H14B 109.5 . . ?
H14A C14 H14C 109.5 . . ?
H14B C14 H14C 109.5 . . ?
O9 C15 H15A 109.5 . . ?
O9 C15 H15B 109.5 . . ?
O9 C15 H15C 109.5 . . ?
H15A C15 H15B 109.5 . . ?
H15A C15 H15C 109.5 . . ?
H15B C15 H15C 109.5 . . ?

loop_
_geom_bond_atom_site_label_1
_geom_bond_atom_site_label_2
_geom_bond_distance
_geom_bond_site_symmetry_2
_geom_bond_publ_flag
Ce1 O1 2.382(2) . ?
Ce1 O3 2.551(2) 3_445 ?
Ce1 O4 2.616(2) 3_445 ?
Ce1 O5 2.484(2) . ?
Ce1 O6 2.378(2) 5_666 ?
Ce1 O7 2.487(3) . ?
Ce1 O8 2.537(2) . ?
Ce1 O9 2.482(2) . ?
Ce1 C6 2.940(3) 3_445 ?
Br1 C3 1.894(3) . ?
Br2 C4 1.885(3) . ?
Br3 C7 1.891(3) . ?
Br4 C8 1.886(3) . ?
Br5 C11 1.886(3) . ?
Br6 C12 1.887(3) . ?
O1 C1 1.252(4) . ?
O2 C1 1.224(4) . ?
O3 C6 1.257(4) . ?
O4 C6 1.246(4) . ?
O5 C9 1.227(4) . ?
O6 C9 1.257(4) . ?
O7 H7 0.814(10) . ?
O7 C13 1.390(5) . ?
O8 H8 0.816(10) . ?
O8 C14 1.412(5) . ?
O9 H9 0.816(10) . ?
O9 C15 1.418(5) . ?
C1 C2 1.523(4) . ?
C2 C3 1.384(5) . ?
C2 C8 1.390(5) . ?
C3 C4 1.396(4) . ?
C4 C5 1.391(5) . ?
C5 C6 1.513(4) . ?
C5 C7 1.388(5) . ?
C7 C8 1.386(4) . ?
C9 C10 1.525(4) . ?
C10 C11 1.390(4) . ?
C10 C12 1.389(4) 5_656 ?
C11 C12 1.394(4) . ?
C13 H13A 0.9600 . ?
C13 H13B 0.9600 . ?
C13 H13C 0.9600 . ?
C14 H14A 0.9600 . ?
C14 H14B 0.9600 . ?
C14 H14C 0.9600 . ?
C15 H15A 0.9600 . ?
C15 H15B 0.9600 . ?
C15 H15C 0.9600 . ?

loop_
_geom_hbond_atom_site_label_D
_geom_hbond_atom_site_label_H
_geom_hbond_atom_site_label_A
_geom_hbond_distance_DH
_geom_hbond_distance_HA
_geom_hbond_distance_DA
_geom_hbond_angle_DHA
_geom_hbond_site_symmetry_A
_geom_hbond_publ_flag
O7 H7 O4 0.814(10) 2.14(2) 2.904(4) 156(4) 4_645 yes
O8 H8 O3 0.816(10) 1.916(12) 2.728(4) 173(5) 7_666 yes
O9 H9 O2 0.816(10) 1.840(14) 2.643(4) 168(4) 2_655 yes
